data_7228097
loop_
_publ_author_name
'Ptak, Maciej'
'G\;agor, Anna'
'Sieradzki, Adam'
'Bondzior, Bartosz'
'Dere\'n, Przemys\/law Jacek'
'Ciupa, Aneta'
'Trzebiatowska, Monika'
'Maczka, Miroslaw'

_publ_section_title
;
 Effect of K+ cations on phase transitions, structural, dielectric and
 luminescent properties of [cat][K0.5Cr0.5(HCOO)3], where cat is
 protonated dimethylamine or ethylamine
;
_journal_name_full 'Phys. Chem. Chem. Phys.'
_journal_paper_doi 10.1039/C7CP01336A
_journal_year 2017
_chemical_formula_sum 'C10 H22 Cr K N2 O12'
_chemical_formula_weight 453.39
_space_group_crystal_system trigonal
_space_group_IT_number 148
_space_group_name_Hall '-R 3'
_space_group_name_H-M_alt 'R -3 :H'
_symmetry_space_group_name_Hall '-R 3'
_symmetry_space_group_name_H-M 'R -3 :H'
_atom_sites_solution_hydrogens geom
_audit_creation_method SHELXL-2014/7
_audit_update_record
;
2016-12-06 deposited with the CCDC.
2017-04-19 downloaded from the CCDC.
;
_cell_angle_alpha 90
_cell_angle_beta 90
_cell_angle_gamma 120
_cell_formula_units_Z 3
_cell_length_a 8.5676(2)
_cell_length_b 8.5676(2)
_cell_length_c 23.7293(9)
_cell_measurement_reflns_used 2348
_cell_measurement_temperature 298(2)
_cell_measurement_theta_max 25.9440
_cell_measurement_theta_min 2.5670
_cell_volume 1508.46(8)
_computing_cell_refinement
;
CrysAlisPro, Agilent Technologies,
Version 1.171.37.35h (release 09-02-2015 CrysAlis171 .NET)
(compiled Feb  9 2015,16:26:32)
;
_computing_data_collection
;
CrysAlisPro, Agilent Technologies,
Version 1.171.37.35h (release 09-02-2015 CrysAlis171 .NET)
(compiled Feb  9 2015,16:26:32)
;
_computing_data_reduction
;
CrysAlisPro, Agilent Technologies,
Version 1.171.37.35h (release 09-02-2015 CrysAlis171 .NET)
(compiled Feb  9 2015,16:26:32)
;
_computing_structure_refinement 'SHELXL-2014/7 (Sheldrick, 2014)'
_diffrn_ambient_temperature 298(2)
_diffrn_detector 'CCD plate'
_diffrn_detector_area_resol_mean 8.4350
_diffrn_detector_type 'Sapphire1, long nozzle'
_diffrn_measured_fraction_theta_full 1.000
_diffrn_measured_fraction_theta_max 1.000
_diffrn_measurement_device 'four-circle diffractometer'
_diffrn_measurement_device_type 'Xcalibur, Sapphire1, long nozzle'
_diffrn_radiation_monochromator graphite
_diffrn_radiation_probe x-ray
_diffrn_radiation_type 'Mo K\a'
_diffrn_radiation_wavelength 0.71073
_diffrn_reflns_av_R_equivalents 0.0292
_diffrn_reflns_av_unetI/netI 0.0212
_diffrn_reflns_Laue_measured_fraction_full 1.000
_diffrn_reflns_Laue_measured_fraction_max 1.000
_diffrn_reflns_limit_h_max 10
_diffrn_reflns_limit_h_min -10
_diffrn_reflns_limit_k_max 10
_diffrn_reflns_limit_k_min -10
_diffrn_reflns_limit_l_max 28
_diffrn_reflns_limit_l_min -28
_diffrn_reflns_number 4856
_diffrn_reflns_point_group_measured_fraction_full 1.000
_diffrn_reflns_point_group_measured_fraction_max 1.000
_diffrn_reflns_theta_full 25.609
_diffrn_reflns_theta_max 25.609
_diffrn_reflns_theta_min 2.575
_diffrn_source 'Enhance (Mo) X-ray Source'
_exptl_absorpt_coefficient_mu 0.833
_exptl_absorpt_correction_T_max 1.00000
_exptl_absorpt_correction_T_min 0.83769
_exptl_absorpt_correction_type multi-scan
_exptl_absorpt_process_details
;
CrysAlisPro, Agilent Technologies,
Version 1.171.37.35h (release 09-02-2015 CrysAlis171 .NET)
(compiled Feb  9 2015,16:26:32)
Empirical absorption correction using spherical harmonics,
 implemented in SCALE3 ABSPACK scaling algorithm.
;
_exptl_crystal_density_diffrn 1.497
_exptl_crystal_description prism
_exptl_crystal_F_000 705
_exptl_crystal_size_max 0.21
_exptl_crystal_size_mid 0.18
_exptl_crystal_size_min 0.17
_refine_diff_density_max 0.272
_refine_diff_density_min -0.257
_refine_diff_density_rms 0.043
_refine_ls_extinction_method none
_refine_ls_goodness_of_fit_ref 1.125
_refine_ls_hydrogen_treatment constr
_refine_ls_matrix_type full
_refine_ls_number_parameters 49
_refine_ls_number_reflns 641
_refine_ls_number_restraints 0
_refine_ls_restrained_S_all 1.125
_refine_ls_R_factor_all 0.0358
_refine_ls_R_factor_gt 0.0304
_refine_ls_shift/su_max 0.000
_refine_ls_shift/su_mean 0.000
_refine_ls_structure_factor_coef Fsqd
_refine_ls_weighting_details 'w=1/[\s^2^(Fo^2^)+(0.0284P)^2^+1.9592P] where P=(Fo^2^+2Fc^2^)/3'
_refine_ls_weighting_scheme calc
_refine_ls_wR_factor_gt 0.0725
_refine_ls_wR_factor_ref 0.0751
_reflns_Friedel_coverage 0.000
_reflns_number_gt 573
_reflns_number_total 641
_reflns_threshold_expression 'I > 2\s(I)'
_cod_data_source_file c7cp01336a2.cif
_cod_data_source_block DMAKCr
_cod_original_cell_volume 1508.46(9)
_cod_database_code 7228097
_shelx_shelxl_version_number 2014/7
_shelx_space_group_comment
;
The symmetry employed for this shelxl refinement is uniquely defined
by the following loop, which should always be used as a source of
symmetry information in preference to the above space-group names.
They are only intended as comments.
;

loop_
_space_group_symop_operation_xyz
'x, y, z'
'-y, x-y, z'
'-x+y, -x, z'
'x+2/3, y+1/3, z+1/3'
'-y+2/3, x-y+1/3, z+1/3'
'-x+y+2/3, -x+1/3, z+1/3'
'x+1/3, y+2/3, z+2/3'
'-y+1/3, x-y+2/3, z+2/3'
'-x+y+1/3, -x+2/3, z+2/3'
'-x, -y, -z'
'y, -x+y, -z'
'x-y, x, -z'
'-x+2/3, -y+1/3, -z+1/3'
'y+2/3, -x+y+1/3, -z+1/3'
'x-y+2/3, x+1/3, -z+1/3'
'-x+1/3, -y+2/3, -z+2/3'
'y+1/3, -x+y+2/3, -z+2/3'
'x-y+1/3, x+2/3, -z+2/3'

loop_
_atom_site_label
_atom_site_type_symbol
_atom_site_fract_x
_atom_site_fract_y
_atom_site_fract_z
_atom_site_U_iso_or_equiv
_atom_site_adp_type
_atom_site_occupancy
_atom_site_site_symmetry_order
_atom_site_calc_flag
_atom_site_refinement_flags_posn
_atom_site_refinement_flags_adp
_atom_site_refinement_flags_occupancy
C2 C 0.645(3) 0.305(2) 0.0412(2) 0.061(2) Uiso 0.3333 1 d . . P
H2A H 0.7544 0.4109 0.0303 0.092 Uiso 0.3333 1 calc R U P
H2B H 0.5512 0.2833 0.0148 0.092 Uiso 0.3333 1 calc R U P
H2C H 0.6636 0.2031 0.0413 0.092 Uiso 0.3333 1 calc R U P
N1 N 0.5957(8) 0.3282(9) 0.0940(2) 0.0545(15) Uiso 0.3333 1 d . . P
H1A H 0.6266 0.4440 0.0949 0.065 Uiso 0.3333 1 calc R U P
H1B H 0.4757 0.2672 0.0932 0.065 Uiso 0.3333 1 calc R U P
C3 C 0.636(7) 0.297(9) 0.1434(3) 0.089(9) Uani 0.3333 1 d . . P
H3A H 0.6737 0.2097 0.1409 0.133 Uiso 0.3333 1 calc R U P
H3B H 0.5315 0.2523 0.1673 0.133 Uiso 0.3333 1 calc R U P
H3C H 0.7312 0.4072 0.1589 0.133 Uiso 0.3333 1 calc R U P
Cr1 Cr 1.0000 1.0000 0.0000 0.0348(2) Uani 1 6 d S T P
K1 K 0.3333 0.6667 0.1667 0.0391(3) Uani 1 6 d S T P
O1 O 0.82710(19) 0.79783(19) 0.04735(6) 0.0465(4) Uani 1 1 d . . .
C1 C 0.6873(3) 0.7819(3) 0.07052(9) 0.0518(6) Uani 1 1 d . . .
H1 H 0.6638 0.8760 0.0657 0.062 Uiso 1 1 calc R U .
O2 O 0.5805(3) 0.6535(3) 0.09865(9) 0.0847(7) Uani 1 1 d . . .

loop_
_atom_site_aniso_label
_atom_site_aniso_U_11
_atom_site_aniso_U_22
_atom_site_aniso_U_33
_atom_site_aniso_U_23
_atom_site_aniso_U_13
_atom_site_aniso_U_12
C3 0.083(13) 0.10(2) 0.061(4) 0.001(13) 0.009(14) 0.029(9)
Cr1 0.0364(3) 0.0364(3) 0.0316(4) 0.000 0.000 0.01820(15)
K1 0.0424(4) 0.0424(4) 0.0326(6) 0.000 0.000 0.02118(19)
O1 0.0467(8) 0.0487(8) 0.0457(8) 0.0091(7) 0.0099(7) 0.0252(7)
C1 0.0536(13) 0.0516(13) 0.0518(13) 0.0035(11) 0.0083(11) 0.0275(11)
O2 0.0853(14) 0.0776(13) 0.0949(14) 0.0311(11) 0.0541(12) 0.0436(11)

loop_
_atom_type_symbol
_atom_type_description
_atom_type_scat_dispersion_real
_atom_type_scat_dispersion_imag
_atom_type_scat_source
C C 0.0033 0.0016 'International Tables Vol C Tables 4.2.6.8 and 6.1.1.4'
H H 0.0000 0.0000 'International Tables Vol C Tables 4.2.6.8 and 6.1.1.4'
N N 0.0061 0.0033 'International Tables Vol C Tables 4.2.6.8 and 6.1.1.4'
O O 0.0106 0.0060 'International Tables Vol C Tables 4.2.6.8 and 6.1.1.4'
K K 0.2009 0.2494 'International Tables Vol C Tables 4.2.6.8 and 6.1.1.4'
Cr Cr 0.3209 0.6236 'International Tables Vol C Tables 4.2.6.8 and 6.1.1.4'

loop_
_geom_angle_atom_site_label_1
_geom_angle_atom_site_label_2
_geom_angle_atom_site_label_3
_geom_angle
_geom_angle_site_symmetry_1
_geom_angle_site_symmetry_3
N1 C2 H2A 109.5 . .
N1 C2 H2B 109.5 . .
H2A C2 H2B 109.5 . .
N1 C2 H2C 109.5 . .
H2A C2 H2C 109.5 . .
H2B C2 H2C 109.5 . .
C3 N1 C2 132(5) . .
C3 N1 H1A 104.2 . .
C2 N1 H1A 104.2 . .
C3 N1 H1B 104.2 . .
C2 N1 H1B 104.2 . .
H1A N1 H1B 105.5 . .
N1 C3 H3A 109.5 . .
N1 C3 H3B 109.5 . .
H3A C3 H3B 109.5 . .
N1 C3 H3C 109.5 . .
H3A C3 H3C 109.5 . .
H3B C3 H3C 109.5 . .
O1 Cr1 O1 180.00(11) 11_565 2_765
O1 Cr1 O1 90.76(6) 11_565 12_655
O1 Cr1 O1 89.24(6) 2_765 12_655
O1 Cr1 O1 89.24(6) 11_565 3_675
O1 Cr1 O1 90.76(6) 2_765 3_675
O1 Cr1 O1 180.00(7) 12_655 3_675
O1 Cr1 O1 90.76(6) 11_565 10_775
O1 Cr1 O1 89.24(6) 2_765 10_775
O1 Cr1 O1 90.76(6) 12_655 10_775
O1 Cr1 O1 89.24(6) 3_675 10_775
O1 Cr1 O1 89.24(6) 11_565 .
O1 Cr1 O1 90.76(6) 2_765 .
O1 Cr1 O1 89.24(6) 12_655 .
O1 Cr1 O1 90.76(6) 3_675 .
O1 Cr1 O1 180.0 10_775 .
O2 K1 O2 88.15(7) . 3_565
O2 K1 O2 88.15(7) . 2_665
O2 K1 O2 88.14(7) 3_565 2_665
O2 K1 O2 91.86(7) . 14_455
O2 K1 O2 91.86(7) 3_565 14_455
O2 K1 O2 180.0 2_665 14_455
O2 K1 O2 91.86(7) . 15
O2 K1 O2 180.0 3_565 15
O2 K1 O2 91.85(7) 2_665 15
O2 K1 O2 88.14(7) 14_455 15
O2 K1 O2 180.0 . 13_565
O2 K1 O2 91.85(7) 3_565 13_565
O2 K1 O2 91.85(7) 2_665 13_565
O2 K1 O2 88.14(7) 14_455 13_565
O2 K1 O2 88.14(7) 15 13_565
O2 K1 C1 16.98(5) . .
O2 K1 C1 95.18(6) 3_565 .
O2 K1 C1 72.98(6) 2_665 .
O2 K1 C1 107.02(6) 14_455 .
O2 K1 C1 84.83(6) 15 .
O2 K1 C1 163.02(6) 13_565 .
O2 K1 C1 95.18(6) . 2_665
O2 K1 C1 72.98(6) 3_565 2_665
O2 K1 C1 16.98(6) 2_665 2_665
O2 K1 C1 163.02(6) 14_455 2_665
O2 K1 C1 107.02(6) 15 2_665
O2 K1 C1 84.82(6) 13_565 2_665
C1 K1 C1 82.49(6) . 2_665
O2 K1 C1 72.98(6) . 3_565
O2 K1 C1 16.99(5) 3_565 3_565
O2 K1 C1 95.18(6) 2_665 3_565
O2 K1 C1 84.83(6) 14_455 3_565
O2 K1 C1 163.02(6) 15 3_565
O2 K1 C1 107.02(6) 13_565 3_565
C1 K1 C1 82.50(6) . 3_565
C1 K1 C1 82.49(6) 2_665 3_565
O2 K1 C1 84.82(6) . 14_455
O2 K1 C1 107.02(6) 3_565 14_455
O2 K1 C1 163.02(6) 2_665 14_455
O2 K1 C1 16.98(6) 14_455 14_455
O2 K1 C1 72.98(6) 15 14_455
O2 K1 C1 95.17(6) 13_565 14_455
C1 K1 C1 97.51(6) . 14_455
C1 K1 C1 180.0 2_665 14_455
C1 K1 C1 97.51(6) 3_565 14_455
O2 K1 C1 107.02(6) . 15
O2 K1 C1 163.01(6) 3_565 15
O2 K1 C1 84.82(6) 2_665 15
O2 K1 C1 95.17(6) 14_455 15
O2 K1 C1 16.98(5) 15 15
O2 K1 C1 72.98(6) 13_565 15
C1 K1 C1 97.51(6) . 15
C1 K1 C1 97.51(6) 2_665 15
C1 K1 C1 180.0 3_565 15
C1 K1 C1 82.49(6) 14_455 15
O2 K1 C1 163.02(6) . 13_565
O2 K1 C1 84.82(6) 3_565 13_565
O2 K1 C1 107.02(6) 2_665 13_565
O2 K1 C1 72.98(6) 14_455 13_565
O2 K1 C1 95.17(6) 15 13_565
O2 K1 C1 16.98(5) 13_565 13_565
C1 K1 C1 180.0 . 13_565
C1 K1 C1 97.51(6) 2_665 13_565
C1 K1 C1 97.51(6) 3_565 13_565
C1 K1 C1 82.49(6) 14_455 13_565
C1 K1 C1 82.49(6) 15 13_565
C1 O1 Cr1 126.75(15) . .
O2 C1 O1 125.4(2) . .
O1 C1 K1 162.00(16) . .
O2 C1 H1 117.3 . .
O1 C1 H1 117.3 . .
K1 C1 H1 78.0 . .
C1 O2 K1 122.55(17) . .

loop_
_geom_bond_atom_site_label_1
_geom_bond_atom_site_label_2
_geom_bond_distance
_geom_bond_site_symmetry_2
C2 N1 1.370(15) .
C2 H2A 0.9600 .
C2 H2B 0.9600 .
C2 H2C 0.9600 .
N1 C3 1.29(4) .
N1 H1A 0.8900 .
N1 H1B 0.8900 .
C3 H3A 0.9600 .
C3 H3B 0.9600 .
C3 H3C 0.9600 .
Cr1 O1 1.9726(14) 11_565
Cr1 O1 1.9726(14) 2_765
Cr1 O1 1.9726(14) 12_655
Cr1 O1 1.9726(14) 3_675
Cr1 O1 1.9726(14) 10_775
Cr1 O1 1.9726(14) .
K1 O2 2.7092(18) .
K1 O2 2.7092(18) 3_565
K1 O2 2.7092(18) 2_665
K1 O2 2.7092(18) 14_455
K1 O2 2.7092(18) 15
K1 O2 2.7093(18) 13_565
K1 C1 3.519(2) .
K1 C1 3.519(2) 2_665
K1 C1 3.519(2) 3_565
K1 C1 3.519(2) 14_455
K1 C1 3.519(2) 15
K1 C1 3.519(2) 13_565
O1 C1 1.262(3) .
C1 O2 1.219(3) .
C1 H1 0.9300 .

loop_
_geom_hbond_atom_site_label_D
_geom_hbond_atom_site_label_H
_geom_hbond_atom_site_label_A
_geom_hbond_distance_DH
_geom_hbond_distance_HA
_geom_hbond_distance_DA
_geom_hbond_angle_DHA
_geom_hbond_site_symmetry_A
N1 H1A O2 0.89 2.02 2.856(7) 155.3 .
N1 H1B O1 0.89 2.46 3.243(6) 146.8 2_655
N1 H1B O2 0.89 2.55 3.008(7) 112.6 2_655
